data_9007451
loop_
_publ_author_name
'Lindberg, M. L.'
'Christ, C. L.'

_publ_section_title
;
 Crystal structures of the isostructural minerals lazulite,
 scorzalite and barbosalite
;
_journal_issue 9
_journal_name_full 'Acta Crystallographica'
_journal_page_first 695
_journal_page_last 697
_journal_paper_doi 10.1107/S0365110X5900202X
_journal_volume 12
_journal_year 1959
_chemical_formula_sum 'Al2 Fe H2 O10 P2'
_chemical_name_mineral Scorzalite
_space_group_IT_number 14
_symmetry_space_group_name_Hall '-P 2ybc'
_symmetry_space_group_name_H-M 'P 1 21/c 1'
_cell_angle_alpha 90
_cell_angle_beta 120.58
_cell_angle_gamma 90
_cell_formula_units_Z 2
_cell_length_a 7.15
_cell_length_b 7.31
_cell_length_c 7.25
_cell_volume 326.230
_database_code_amcsd 0009234
_exptl_crystal_density_diffrn 3.398
_cod_original_formula_sum 'Fe Al2 P2 O10 H2'
_cod_database_code 9007451

loop_
_space_group_symop_operation_xyz
x,y,z
x,1/2-y,1/2+z
-x,1/2+y,1/2-z
-x,-y,-z

loop_
_atom_site_label
_atom_site_fract_x
_atom_site_fract_y
_atom_site_fract_z
_atom_site_U_iso_or_equiv
_atom_site_type_symbol
_atom_site_attached_hydrogens
Fe 0.00000 0.00000 0.00000 0.00823 Fe 0
Al 0.73200 0.26700 0.00400 0.00823 Al 0
P 0.24900 0.11100 0.74700 0.00823 P 0
O1 0.21900 0.00000 0.90500 0.00823 O 0
O2 0.29100 0.00000 0.58900 0.00823 O 0
O3 0.04600 0.25400 0.12900 0.00823 O 0
O4 0.43200 0.25100 0.36600 0.00823 O 0
O-H5 0.74600 0.13000 0.74700 0.00823 O 1

loop_
_cod_changelog_entry_id
_cod_changelog_entry_author
_cod_changelog_entry_date
_cod_changelog_entry_text
1
;cod-tools version 3.8.0
Id: cif_guess_AMCSD_atom_types 9574 2023-05-10 09:00:05Z saulius
;
2023-05-10T18:50:44+03:00
;Derived atom types and hydrogen counts
from atom names that follow the AMCSD naming convention
(Wat == water, O-H == hydroxyl).
;

loop_
_cod_related_entry_id
_cod_related_entry_database
_cod_related_entry_code
1 AMCSD 0009234
